data_1001753
loop_
_publ_author_name
'Nguyen, N'
'Daniel, P'
'Groult, D'
'Raveau, B'
'Greneche, J M'

_publ_section_title
;
New mixed valence iron oxides (Pb, A) Sr4 Fe2 O9-d (A = Cd, Hg) with
the 0201 - 1201 intergrowth type structure
;
_journal_coden_ASTM MCHPDR
_journal_name_full 'Materials Chemistry and Physics'
_journal_page_first 33
_journal_page_last 38
_journal_paper_doi 10.1016/0254-0584(96)80044-7
_journal_volume 45
_journal_year 1996
_chemical_formula_analytical '(Pb0.47 Cd0.32) Sr4 Fe2 O8.63'
_chemical_formula_structural '(Pb0.5 Cd0.5)0.79 Sr4 Fe2 O9'
_chemical_formula_sum 'Cd0.395 Fe2 O9 Pb0.395 Sr4'
_chemical_name_systematic
;
Lead cadmium strontium iron oxide (0.4/0.4/4/2/9)
;
_space_group_IT_number 139
_symmetry_cell_setting tetragonal
_symmetry_Int_Tables_number 139
_symmetry_space_group_name_Hall '-I 4 2'
_symmetry_space_group_name_H-M 'I 4/m m m'
_cell_angle_alpha 90
_cell_angle_beta 90
_cell_angle_gamma 90
_cell_formula_units_Z 2
_cell_length_a 3.8084(2)
_cell_length_b 3.8084(2)
_cell_length_c 30.45299(100)
_cell_volume 441.7
_refine_ls_R_factor_all 0.085
_cod_original_formula_sum 'Cd.395 Fe2 O9 Pb.395 Sr4'
_cod_database_code 1001753

loop_
_symmetry_equiv_pos_as_xyz
x,y,z
-x,-y,z
-x,y,z
x,-y,z
-y,x,z
y,-x,z
y,x,z
-y,-x,z
-x,-y,-z
x,y,-z
x,-y,-z
-x,y,-z
y,-x,-z
-y,x,-z
-y,-x,-z
y,x,-z
1/2+x,1/2+y,1/2+z
1/2-x,1/2-y,1/2+z
1/2-x,1/2+y,1/2+z
1/2+x,1/2-y,1/2+z
1/2-y,1/2+x,1/2+z
1/2+y,1/2-x,1/2+z
1/2+y,1/2+x,1/2+z
1/2-y,1/2-x,1/2+z
1/2-x,1/2-y,1/2-z
1/2+x,1/2+y,1/2-z
1/2+x,1/2-y,1/2-z
1/2-x,1/2+y,1/2-z
1/2+y,1/2-x,1/2-z
1/2-y,1/2+x,1/2-z
1/2-y,1/2-x,1/2-z
1/2+y,1/2+x,1/2-z

loop_
_atom_site_label
_atom_site_type_symbol
_atom_site_symmetry_multiplicity
_atom_site_Wyckoff_symbol
_atom_site_fract_x
_atom_site_fract_y
_atom_site_fract_z
_atom_site_occupancy
_atom_site_attached_hydrogens
_atom_site_calc_flag
Pb1 Pb4+ 2 a 0. 0. 0. 0.215(5) 0 d
Cd1 Cd2+ 2 a 0. 0. 0. 0.215(5) 0 d
Pb2 Pb4+ 8 i 0.102(2) 0. 0. 0.045(2) 0 d
Cd2 Cd2+ 8 i 0.102(2) 0. 0. 0.045(2) 0 d
Sr1 Sr2+ 4 e 0.5 0.5 0.0826(3) 1. 0 d
Sr2 Sr2+ 4 e 0.5 0.5 0.2052(3) 1. 0 d
Fe1 Fe4+ 4 e 0. 0. 0.1484(5) 1. 0 d
O1 O2- 8 j 0.249(8) 0.5 0. 0.25 0 d
O2 O2- 4 e 0. 0. 0.0687(9) 1. 0 d
O3 O2- 8 g 0.5 0. 0.1447(8) 1. 0 d
O4 O2- 4 e 0. 0. 0.212(1) 1. 0 d

loop_
_atom_type_symbol
_atom_type_oxidation_number
Pb4+ 4.000
Cd2+ 2.000
Sr2+ 2.000
Fe4+ 3.815
O2- -2.000
